data_1540840
loop_
_publ_author_name
'Wannagat, U.'
'Flindt, R.'
'Doerrenbach, F.'
'Brauer, D.J.'
'Buerger, H.'

_publ_section_title
;
 On the crystalline products from the reaction of silicon tetrachloride
 with nitrogen in a glow discharge. Single x-ray structure determination
 of N (Si Cl3)3 and Cl3 Si N (Si Cl2)2 N Si Cl3
;
_journal_name_full 'Zeitschrift fuer Anorganische und Allgemeine Chemie'
_journal_page_first 33
_journal_page_last 46
_journal_volume 572
_journal_year 1989
_chemical_formula_sum 'Cl10 N2 Si4'
_chemical_name_systematic '(Cl3 Si) N (Si Cl2)2 N (Si Cl3)'
_space_group_IT_number 14
_symmetry_space_group_name_Hall '-P 2yn'
_symmetry_space_group_name_H-M 'P 1 21/n 1'
_cell_angle_alpha 90
_cell_angle_beta 102.59
_cell_angle_gamma 90
_cell_formula_units_Z 2
_cell_length_a 6.475
_cell_length_b 12.875
_cell_length_c 10.769
_cell_volume 876.178
_citation_journal_id_ASTM ZAACAB
_cod_data_source_file Wannagat_ZAACAB_1989_1191.cif
_cod_data_source_block Cl10N2Si4
_cod_original_cell_volume 876.1775
_cod_original_sg_symbol_Hall '-P 2ybc (x-z,y,z)'
_cod_database_code 1540840

loop_
_symmetry_equiv_pos_as_xyz
x,y,z
-x+1/2,y+1/2,-z+1/2
-x,-y,-z
x-1/2,-y-1/2,z-1/2

loop_
_atom_site_label
_atom_site_type_symbol
_atom_site_fract_x
_atom_site_fract_y
_atom_site_fract_z
_atom_site_occupancy
_atom_site_U_iso_or_equiv
Cl3 Cl-1 0.1119 0.36129 0.1791 1 0.0
Si1 Si+4 0.0689 0.58949 0.50859 1 0.0
N1 N-3 0.0182 0.4965 0.3901 1 0.0
Si2 Si+4 0.015 0.49821 0.23304 1 0.0
Cl5 Cl-1 -0.2748 0.5246 0.1288 1 0.0
Cl4 Cl-1 0.208 0.6108 0.199 1 0.0
Cl1 Cl-1 -0.1033 0.71892 0.4667 1 0.0
Cl2 Cl-1 0.372 0.6319 0.5671 1 0.0
